data_4343064
loop_
_publ_author_name
'Guo, Liping'
'Zhu, Xiancui'
'Zhang, Guangchao'
'Wei, Yun'
'Ning, Lixin'
'Zhou, Shuangliu'
'Feng, Zhijun'
'Wang, Shaowu'
'Mu, Xiaolong'
'Chen, Jun'
'Jiang, Yuzhe'

_publ_section_title
;
 Synthesis and Characterization of Organo-Rare-Earth Metal Monoalkyl
 Complexes Supported by Carbon \s-Bonded Indolyl Ligands: High Specific
 Isoprene 1,4-Cis Polymerization Catalysts.
;
_journal_issue 12
_journal_name_full 'Inorganic chemistry'
_journal_page_first 5725
_journal_page_last 5731
_journal_paper_doi 10.1021/acs.inorgchem.5b00308
_journal_volume 54
_journal_year 2015
_chemical_formula_sum 'C44 H67 N2 O2 Si2 Yb'
_chemical_formula_weight 885.22
_chemical_name_systematic
; 
 ? 
;
_space_group_IT_number 2
_symmetry_cell_setting triclinic
_symmetry_space_group_name_Hall '-P 1'
_symmetry_space_group_name_H-M 'P -1'
_atom_sites_solution_hydrogens geom
_atom_sites_solution_primary direct
_atom_sites_solution_secondary difmap
_audit_creation_method SHELXL-97
_cell_angle_alpha 92.8960(10)
_cell_angle_beta 96.4600(10)
_cell_angle_gamma 99.6220(10)
_cell_formula_units_Z 2
_cell_length_a 11.5081(13)
_cell_length_b 13.3416(15)
_cell_length_c 15.0254(17)
_cell_measurement_reflns_used 9961
_cell_measurement_temperature 293(2)
_cell_measurement_theta_max 0.00
_cell_measurement_theta_min 0.00
_cell_volume 2254.4(4)
_computing_cell_refinement 'Bruker SMART'
_computing_data_collection 'Bruker SMART'
_computing_data_reduction 'Bruker SAINT'
_computing_molecular_graphics 'Bruker SHELXTL'
_computing_publication_material 'Bruker SHELXTL'
_computing_structure_refinement 'SHELXL-97 (Sheldrick, 1997)'
_computing_structure_solution 'SHELXS-97 (Sheldrick, 1990)'
_diffrn_ambient_temperature 293(2)
_diffrn_measured_fraction_theta_full 0.972
_diffrn_measured_fraction_theta_max 0.972
_diffrn_measurement_device_type 'CCD area detector'
_diffrn_measurement_method 'phi and omega scans'
_diffrn_radiation_monochromator graphite
_diffrn_radiation_source 'fine-focus sealed tube'
_diffrn_radiation_type MoK\a
_diffrn_radiation_wavelength 0.71073
_diffrn_reflns_av_R_equivalents 0.0670
_diffrn_reflns_av_sigmaI/netI 0.1317
_diffrn_reflns_limit_h_max 15
_diffrn_reflns_limit_h_min -14
_diffrn_reflns_limit_k_max 16
_diffrn_reflns_limit_k_min -17
_diffrn_reflns_limit_l_max 19
_diffrn_reflns_limit_l_min -19
_diffrn_reflns_number 18718
_diffrn_reflns_theta_full 27.63
_diffrn_reflns_theta_max 27.63
_diffrn_reflns_theta_min 1.55
_exptl_absorpt_coefficient_mu 2.162
_exptl_absorpt_correction_T_max 0.7374
_exptl_absorpt_correction_T_min 0.6841
_exptl_absorpt_correction_type multi-scan
_exptl_crystal_colour red
_exptl_crystal_density_diffrn 1.304
_exptl_crystal_density_method 'not measured'
_exptl_crystal_description block
_exptl_crystal_F_000 918
_exptl_crystal_size_max 0.19
_exptl_crystal_size_mid 0.17
_exptl_crystal_size_min 0.15
_refine_diff_density_max 1.786
_refine_diff_density_min -1.349
_refine_diff_density_rms 0.140
_refine_ls_extinction_method none
_refine_ls_goodness_of_fit_ref 1.036
_refine_ls_hydrogen_treatment mixed
_refine_ls_matrix_type full
_refine_ls_number_parameters 470
_refine_ls_number_reflns 10185
_refine_ls_number_restraints 887
_refine_ls_restrained_S_all 1.076
_refine_ls_R_factor_all 0.0939
_refine_ls_R_factor_gt 0.0386
_refine_ls_shift/su_max 0.048
_refine_ls_shift/su_mean 0.001
_refine_ls_structure_factor_coef Fsqd
_refine_ls_weighting_details 'calc w=1/[\s^2^(Fo^2^)+(0.0484P)^2^+1.3615P] where P=(Fo^2^+2Fc^2^)/3'
_refine_ls_weighting_scheme calc
_refine_ls_wR_factor_gt 0.0964
_refine_ls_wR_factor_ref 0.1048
_reflns_number_gt 7741
_reflns_number_total 10185
_reflns_threshold_expression >2sigma(I)
_cod_data_source_file ic5b00308_si_002.cif
_cod_data_source_block complex_4
_cod_depositor_comments
;
The following automatic conversions were performed:

'_symmetry_cell_setting' value 'Triclinic' changed to 'triclinic'
according to
/usr/data/users/saulius/crontab/automatic-downloads/rss-feeds/ACS/lib/dictionaries/cif_core.dic
dictionary named 'cif_core.dic' version 2.4.2 from 2011-04-26.

Automatic conversion script
Id: cif_fix_values 3271 2015-04-21 07:52:19Z andrius 

 Adding full bibliography for 4343061--4343068.cif.
;
_cod_original_sg_symbol_H-M P-1
_cod_database_code 4343064

loop_
_symmetry_equiv_pos_as_xyz
'x, y, z'
'-x, -y, -z'

loop_
_atom_site_label
_atom_site_type_symbol
_atom_site_fract_x
_atom_site_fract_y
_atom_site_fract_z
_atom_site_U_iso_or_equiv
_atom_site_adp_type
_atom_site_occupancy
_atom_site_symmetry_multiplicity
_atom_site_calc_flag
_atom_site_refinement_flags
C1 C 0.2447(4) 0.2523(3) 0.9083(3) 0.0313(8) Uani 1 1 d U
C2 C 0.1678(4) 0.3209(3) 0.9250(3) 0.0301(8) Uani 1 1 d U
C3 C 0.1443(4) 0.3185(3) 1.0175(3) 0.0306(8) Uani 1 1 d U
C4 C 0.2096(4) 0.2479(4) 1.0557(3) 0.0333(8) Uani 1 1 d U
C5 C 0.2091(4) 0.2255(4) 1.1443(3) 0.0406(9) Uani 1 1 d U
H5 H 0.2532 0.1787 1.1684 0.049 Uiso 1 1 calc R
C6 C 0.1409(5) 0.2750(4) 1.1965(3) 0.0441(10) Uani 1 1 d U
H6 H 0.1387 0.2610 1.2563 0.053 Uiso 1 1 calc R
C7 C 0.0750(4) 0.3460(4) 1.1598(3) 0.0417(10) Uani 1 1 d U
H7 H 0.0296 0.3781 1.1959 0.050 Uiso 1 1 calc R
C8 C 0.0764(4) 0.3690(4) 1.0713(3) 0.0358(9) Uani 1 1 d U
H8 H 0.0334 0.4168 1.0478 0.043 Uiso 1 1 calc R
C9 C 0.3469(4) 0.1360(4) 1.0027(3) 0.0388(9) Uani 1 1 d U
H9A H 0.4020 0.1591 1.0563 0.047 Uiso 1 1 calc R
H9B H 0.3931 0.1344 0.9526 0.047 Uiso 1 1 calc R
C10 C 0.2850(4) 0.0287(4) 1.0132(3) 0.0365(9) Uani 1 1 d U
C11 C 0.3525(5) -0.0404(5) 1.0484(4) 0.0550(12) Uani 1 1 d U
H11 H 0.4331 -0.0190 1.0672 0.066 Uiso 1 1 calc R
C12 C 0.3016(6) -0.1407(5) 1.0557(5) 0.0663(14) Uani 1 1 d U
H12 H 0.3478 -0.1860 1.0800 0.080 Uiso 1 1 calc R
C13 C 0.1827(6) -0.1739(5) 1.0272(5) 0.0601(13) Uani 1 1 d U
H13 H 0.1486 -0.2416 1.0310 0.072 Uiso 1 1 calc R
C14 C 0.1155(5) -0.1062(5) 0.9934(4) 0.0555(12) Uani 1 1 d U
H14 H 0.0351 -0.1279 0.9742 0.067 Uiso 1 1 calc R
C15 C 0.1662(4) -0.0054(4) 0.9874(4) 0.0467(10) Uani 1 1 d U
H15 H 0.1187 0.0400 0.9655 0.056 Uiso 1 1 calc R
C16 C 0.1247(4) 0.3828(4) 0.8599(3) 0.0364(9) Uani 1 1 d U
H16 H 0.0754 0.4272 0.8764 0.044 Uiso 1 1 calc R
C17 C 0.1028(5) 0.4503(4) 0.7199(3) 0.0466(10) Uani 1 1 d U
C18 C 0.1665(5) 0.5462(5) 0.7141(4) 0.0533(11) Uani 1 1 d U
C19 C 0.1139(6) 0.6123(5) 0.6578(4) 0.0639(13) Uani 1 1 d U
H19 H 0.1538 0.6781 0.6533 0.077 Uiso 1 1 calc R
C20 C 0.0037(6) 0.5795(6) 0.6095(4) 0.0678(13) Uani 1 1 d U
H20 H -0.0298 0.6241 0.5731 0.081 Uiso 1 1 calc R
C21 C -0.0561(6) 0.4861(6) 0.6135(4) 0.0675(13) Uani 1 1 d U
H21 H -0.1298 0.4661 0.5795 0.081 Uiso 1 1 calc R
C22 C -0.0088(5) 0.4170(5) 0.6687(4) 0.0563(12) Uani 1 1 d U
C23 C 0.2862(6) 0.5805(5) 0.7664(4) 0.0587(13) Uani 1 1 d U
H23 H 0.3174 0.5191 0.7830 0.070 Uiso 1 1 calc R
C24 C 0.3752(7) 0.6411(5) 0.7129(6) 0.0798(19) Uani 1 1 d U
H24A H 0.3892 0.5984 0.6632 0.120 Uiso 1 1 calc R
H24B H 0.4485 0.6644 0.7509 0.120 Uiso 1 1 calc R
H24C H 0.3439 0.6987 0.6907 0.120 Uiso 1 1 calc R
C25 C 0.2783(7) 0.6423(6) 0.8545(5) 0.0740(18) Uani 1 1 d U
H25A H 0.2436 0.7012 0.8409 0.111 Uiso 1 1 calc R
H25B H 0.3566 0.6635 0.8862 0.111 Uiso 1 1 calc R
H25C H 0.2300 0.6006 0.8913 0.111 Uiso 1 1 calc R
C26 C -0.0784(5) 0.3121(6) 0.6733(4) 0.0681(14) Uani 1 1 d U
H26 H -0.0219 0.2691 0.6957 0.082 Uiso 1 1 calc R
C27 C -0.1412(8) 0.2618(8) 0.5821(6) 0.101(2) Uani 1 1 d U
H27A H -0.1976 0.3019 0.5580 0.151 Uiso 1 1 calc R
H27B H -0.1817 0.1945 0.5901 0.151 Uiso 1 1 calc R
H27C H -0.0834 0.2576 0.5413 0.151 Uiso 1 1 calc R
C28 C -0.1694(7) 0.3117(8) 0.7407(6) 0.097(2) Uani 1 1 d U
H28A H -0.1313 0.3473 0.7963 0.145 Uiso 1 1 calc R
H28B H -0.2010 0.2426 0.7513 0.145 Uiso 1 1 calc R
H28C H -0.2327 0.3448 0.7168 0.145 Uiso 1 1 calc R
C29 C 0.2829(4) 0.3292(4) 0.6066(3) 0.0426(10) Uani 1 1 d U
H29A H 0.1987 0.3230 0.5870 0.051 Uiso 1 1 calc R
H29B H 0.3110 0.4013 0.6223 0.051 Uiso 1 1 calc R
C30 C 0.3531(5) 0.4110(5) 0.4258(4) 0.0553(14) Uani 1 1 d U
H30A H 0.2737 0.4191 0.4041 0.083 Uiso 1 1 calc R
H30B H 0.3941 0.3956 0.3760 0.083 Uiso 1 1 calc R
H30C H 0.3944 0.4731 0.4581 0.083 Uiso 1 1 calc R
C31 C 0.2543(5) 0.1926(5) 0.4341(4) 0.0557(14) Uani 1 1 d U
H31A H 0.2561 0.1323 0.4661 0.084 Uiso 1 1 calc R
H31B H 0.2850 0.1841 0.3780 0.084 Uiso 1 1 calc R
H31C H 0.1739 0.2041 0.4232 0.084 Uiso 1 1 calc R
C32 C 0.5033(5) 0.2781(5) 0.5218(4) 0.0493(13) Uani 1 1 d U
H32A H 0.5546 0.3369 0.5523 0.074 Uiso 1 1 calc R
H32B H 0.5299 0.2631 0.4651 0.074 Uiso 1 1 calc R
H32C H 0.5051 0.2209 0.5579 0.074 Uiso 1 1 calc R
C33 C 0.4271(5) 0.1409(4) 0.7412(4) 0.0479(12) Uani 1 1 d U
H33A H 0.4860 0.1761 0.7069 0.058 Uiso 1 1 calc R
H33B H 0.4660 0.1458 0.8023 0.058 Uiso 1 1 calc R
C34 C 0.5669(9) -0.0349(7) 0.7117(6) 0.111(3) Uani 1 1 d U
H34A H 0.6122 -0.0022 0.6681 0.166 Uiso 1 1 calc R
H34B H 0.5557 -0.1075 0.6999 0.166 Uiso 1 1 calc R
H34C H 0.6087 -0.0163 0.7707 0.166 Uiso 1 1 calc R
C35 C 0.3539(8) -0.0281(6) 0.5843(5) 0.090(2) Uani 1 1 d U
H35A H 0.2723 -0.0194 0.5772 0.136 Uiso 1 1 calc R
H35B H 0.3585 -0.0979 0.5686 0.136 Uiso 1 1 calc R
H35C H 0.3973 0.0153 0.5459 0.136 Uiso 1 1 calc R
C36 C 0.3268(10) -0.0738(6) 0.7806(6) 0.099(3) Uani 1 1 d U
H36A H 0.3452 -0.0443 0.8412 0.149 Uiso 1 1 calc R
H36B H 0.3441 -0.1417 0.7781 0.149 Uiso 1 1 calc R
H36C H 0.2441 -0.0759 0.7608 0.149 Uiso 1 1 calc R
C37 C 0.0840(7) 0.0920(6) 0.6233(5) 0.0737(17) Uani 1 1 d U
H37A H 0.1529 0.0787 0.5959 0.088 Uiso 1 1 calc R
H37B H 0.0433 0.1363 0.5865 0.088 Uiso 1 1 calc R
C38 C 0.0034(10) -0.0045(8) 0.6346(7) 0.116(3) Uani 1 1 d U
H38A H -0.0581 -0.0202 0.5837 0.139 Uiso 1 1 calc R
H38B H 0.0475 -0.0603 0.6386 0.139 Uiso 1 1 calc R
C39 C -0.0481(9) 0.0096(9) 0.7150(7) 0.112(3) Uani 1 1 d U
H39A H -0.0641 -0.0542 0.7433 0.134 Uiso 1 1 calc R
H39B H -0.1220 0.0352 0.7025 0.134 Uiso 1 1 calc R
C40 C 0.0403(6) 0.0847(6) 0.7734(5) 0.0711(15) Uani 1 1 d U
H40A H 0.0016 0.1327 0.8047 0.085 Uiso 1 1 calc R
H40B H 0.0851 0.0508 0.8175 0.085 Uiso 1 1 calc R
C41 C 0.5031(6) 0.3963(7) 0.9037(5) 0.0727(17) Uani 1 1 d U
H41A H 0.4998 0.3328 0.9328 0.087 Uiso 1 1 calc R
H41B H 0.4596 0.4401 0.9353 0.087 Uiso 1 1 calc R
C42 C 0.6287(7) 0.4471(7) 0.9037(5) 0.085(2) Uani 1 1 d U
H42A H 0.6529 0.4976 0.9540 0.102 Uiso 1 1 calc R
H42B H 0.6817 0.3977 0.9070 0.102 Uiso 1 1 calc R
C43 C 0.6291(7) 0.4950(7) 0.8190(6) 0.087(2) Uani 1 1 d U
H43A H 0.7072 0.5029 0.7991 0.104 Uiso 1 1 calc R
H43B H 0.6060 0.5615 0.8247 0.104 Uiso 1 1 calc R
C44 C 0.5410(5) 0.4244(6) 0.7554(4) 0.0634(14) Uani 1 1 d U
H44A H 0.5044 0.4614 0.7091 0.076 Uiso 1 1 calc R
H44B H 0.5784 0.3733 0.7270 0.076 Uiso 1 1 calc R
N1 N 0.2676(3) 0.2102(3) 0.9875(2) 0.0316(8) Uani 1 1 d .
N2 N 0.1505(3) 0.3806(3) 0.7779(2) 0.0348(9) Uani 1 1 d .
O1 O 0.1179(3) 0.1367(3) 0.7138(3) 0.0512(9) Uani 1 1 d U
O2 O 0.4532(3) 0.3773(3) 0.8104(2) 0.0362(7) Uani 1 1 d .
Si1 Si 0.34725(11) 0.30434(10) 0.50266(8) 0.0349(3) Uani 1 1 d .
Si2 Si 0.41980(19) 0.00648(13) 0.70468(12) 0.0631(5) Uani 1 1 d .
Yb1 Yb 0.290572(14) 0.254811(13) 0.748103(11) 0.02767(7) Uani 1 1 d .

loop_
_atom_site_aniso_label
_atom_site_aniso_U_11
_atom_site_aniso_U_22
_atom_site_aniso_U_33
_atom_site_aniso_U_23
_atom_site_aniso_U_13
_atom_site_aniso_U_12
C1 0.0311(16) 0.0334(19) 0.0310(18) 0.0097(15) 0.0050(14) 0.0076(16)
C2 0.0285(16) 0.036(2) 0.0270(18) 0.0066(15) 0.0030(14) 0.0080(16)
C3 0.0311(17) 0.034(2) 0.0263(18) 0.0032(15) 0.0025(14) 0.0047(16)
C4 0.0341(17) 0.035(2) 0.0297(18) 0.0106(15) 0.0014(15) 0.0024(16)
C5 0.0428(19) 0.041(2) 0.036(2) 0.0099(17) -0.0024(17) 0.0023(18)
C6 0.049(2) 0.052(3) 0.027(2) 0.0080(19) 0.0051(18) -0.004(2)
C7 0.043(2) 0.048(3) 0.032(2) 0.0026(19) 0.0086(18) -0.002(2)
C8 0.0382(19) 0.040(2) 0.0291(19) 0.0045(16) 0.0063(16) 0.0042(17)
C9 0.0333(18) 0.039(2) 0.046(2) 0.0130(17) 0.0003(16) 0.0117(17)
C10 0.0383(18) 0.037(2) 0.0356(19) 0.0063(16) 0.0027(16) 0.0113(17)
C11 0.044(2) 0.048(3) 0.071(3) 0.015(2) -0.009(2) 0.013(2)
C12 0.066(3) 0.045(3) 0.085(3) 0.015(3) -0.014(3) 0.012(2)
C13 0.060(3) 0.039(3) 0.076(3) 0.009(2) -0.007(3) 0.003(2)
C14 0.046(2) 0.051(3) 0.066(3) 0.007(2) -0.001(2) 0.005(2)
C15 0.040(2) 0.044(2) 0.056(2) 0.0107(19) -0.0021(18) 0.0084(18)
C16 0.0380(17) 0.045(2) 0.0329(18) 0.0102(16) 0.0089(15) 0.0208(16)
C17 0.056(2) 0.061(2) 0.0361(19) 0.0154(17) 0.0186(17) 0.0374(18)
C18 0.075(2) 0.058(2) 0.042(2) 0.0195(19) 0.024(2) 0.039(2)
C19 0.090(3) 0.067(3) 0.051(3) 0.022(2) 0.026(2) 0.041(2)
C20 0.087(3) 0.084(3) 0.047(3) 0.023(2) 0.012(2) 0.048(3)
C21 0.074(3) 0.091(3) 0.048(3) 0.015(3) 0.005(2) 0.047(3)
C22 0.061(2) 0.081(3) 0.040(2) 0.017(2) 0.0106(19) 0.042(2)
C23 0.078(3) 0.048(3) 0.061(3) 0.020(2) 0.026(2) 0.026(2)
C24 0.102(4) 0.053(4) 0.097(5) 0.025(3) 0.051(4) 0.018(3)
C25 0.099(4) 0.063(4) 0.066(4) 0.013(3) 0.024(3) 0.019(4)
C26 0.051(3) 0.102(4) 0.055(3) 0.019(3) -0.003(2) 0.027(3)
C27 0.092(5) 0.124(6) 0.077(5) 0.000(5) -0.027(4) 0.019(5)
C28 0.064(4) 0.137(6) 0.092(5) 0.023(5) 0.013(4) 0.018(4)
C29 0.043(2) 0.052(3) 0.038(2) 0.0065(19) 0.0088(18) 0.017(2)
C30 0.054(3) 0.061(4) 0.053(3) 0.025(3) 0.005(3) 0.010(3)
C31 0.060(3) 0.063(4) 0.041(3) -0.001(3) 0.001(2) 0.007(3)
C32 0.044(3) 0.062(4) 0.046(3) 0.011(2) 0.007(2) 0.018(3)
C33 0.054(3) 0.050(3) 0.045(3) 0.005(2) 0.006(2) 0.024(2)
C34 0.137(6) 0.107(6) 0.105(6) -0.018(5) 0.004(5) 0.085(5)
C35 0.126(6) 0.079(5) 0.071(4) -0.015(4) -0.002(4) 0.046(5)
C36 0.153(7) 0.059(5) 0.090(5) 0.003(4) 0.030(5) 0.019(5)
C37 0.069(3) 0.080(4) 0.057(3) -0.007(3) 0.004(3) -0.023(3)
C38 0.115(5) 0.111(5) 0.095(5) -0.006(4) 0.009(4) -0.050(5)
C39 0.105(5) 0.111(5) 0.093(5) 0.005(4) 0.008(4) -0.057(4)
C40 0.066(3) 0.074(3) 0.061(3) 0.014(3) 0.004(2) -0.025(3)
C41 0.062(3) 0.085(4) 0.054(3) 0.003(3) 0.000(3) -0.030(3)
C42 0.069(4) 0.094(5) 0.068(4) 0.008(4) -0.015(3) -0.037(4)
C43 0.067(4) 0.098(5) 0.074(4) 0.012(4) -0.013(3) -0.035(4)
C44 0.048(3) 0.077(4) 0.055(3) 0.011(3) 0.007(2) -0.020(3)
N1 0.0322(17) 0.031(2) 0.0332(19) 0.0110(15) 0.0040(15) 0.0082(17)
N2 0.0357(18) 0.045(2) 0.0300(19) 0.0138(16) 0.0077(15) 0.0190(18)
O1 0.0400(18) 0.059(3) 0.046(2) 0.0060(18) -0.0036(16) -0.0103(18)
O2 0.0329(15) 0.0374(19) 0.0345(17) 0.0011(14) 0.0038(13) -0.0038(15)
Si1 0.0359(6) 0.0394(7) 0.0305(6) 0.0061(5) 0.0043(5) 0.0084(6)
Si2 0.1005(14) 0.0462(10) 0.0531(9) 0.0031(7) 0.0119(9) 0.0417(10)
Yb1 0.02511(10) 0.03019(12) 0.02764(10) 0.00144(7) 0.00321(7) 0.00484(8)

loop_
_atom_type_symbol
_atom_type_description
_atom_type_scat_dispersion_real
_atom_type_scat_dispersion_imag
_atom_type_scat_source
C C 0.0033 0.0016 'International Tables Vol C Tables 4.2.6.8 and 6.1.1.4'
H H 0.0000 0.0000 'International Tables Vol C Tables 4.2.6.8 and 6.1.1.4'
N N 0.0061 0.0033 'International Tables Vol C Tables 4.2.6.8 and 6.1.1.4'
Si Si 0.0817 0.0704 'International Tables Vol C Tables 4.2.6.8 and 6.1.1.4'
Yb Yb -0.3850 5.5486 'International Tables Vol C Tables 4.2.6.8 and 6.1.1.4'
O O 0.0106 0.0060 'International Tables Vol C Tables 4.2.6.8 and 6.1.1.4'

loop_
_geom_angle_atom_site_label_1
_geom_angle_atom_site_label_2
_geom_angle_atom_site_label_3
_geom_angle
N1 C1 C2 105.3(3)
N1 C1 Yb1 143.8(3)
C2 C1 Yb1 110.8(3)
C1 C2 C16 123.5(4)
C1 C2 C3 109.4(3)
C16 C2 C3 127.1(3)
C4 C3 C8 119.2(4)
C4 C3 C2 105.8(3)
C8 C3 C2 135.0(4)
C5 C4 N1 130.9(4)
C5 C4 C3 122.4(4)
N1 C4 C3 106.7(4)
C4 C5 C6 117.9(4)
C4 C5 H5 121.1
C6 C5 H5 121.1
C5 C6 C7 120.8(5)
C5 C6 H6 119.6
C7 C6 H6 119.6
C8 C7 C6 121.3(4)
C8 C7 H7 119.3
C6 C7 H7 119.3
C7 C8 C3 118.5(4)
C7 C8 H8 120.8
C3 C8 H8 120.8
N1 C9 C10 114.8(4)
N1 C9 H9A 108.6
C10 C9 H9A 108.6
N1 C9 H9B 108.6
C10 C9 H9B 108.6
H9A C9 H9B 107.5
C15 C10 C11 117.8(5)
C15 C10 C9 123.7(4)
C11 C10 C9 118.4(4)
C12 C11 C10 120.9(5)
C12 C11 H11 119.6
C10 C11 H11 119.6
C13 C12 C11 120.2(5)
C13 C12 H12 119.9
C11 C12 H12 119.9
C14 C13 C12 119.3(6)
C14 C13 H13 120.4
C12 C13 H13 120.4
C13 C14 C15 120.5(6)
C13 C14 H14 119.8
C15 C14 H14 119.8
C10 C15 C14 121.3(5)
C10 C15 H15 119.3
C14 C15 H15 119.3
N2 C16 C2 123.2(3)
N2 C16 H16 118.4
C2 C16 H16 118.4
C18 C17 C22 121.5(5)
C18 C17 N2 120.1(5)
C22 C17 N2 118.3(5)
C17 C18 C19 117.6(6)
C17 C18 C23 121.5(5)
C19 C18 C23 120.8(6)
C20 C19 C18 120.2(7)
C20 C19 H19 119.9
C18 C19 H19 119.9
C21 C20 C19 121.9(6)
C21 C20 H20 119.0
C19 C20 H20 119.0
C20 C21 C22 120.5(7)
C20 C21 H21 119.7
C22 C21 H21 119.7
C21 C22 C17 118.1(7)
C21 C22 C26 119.8(6)
C17 C22 C26 122.1(5)
C18 C23 C24 113.4(6)
C18 C23 C25 111.6(5)
C24 C23 C25 109.9(6)
C18 C23 H23 107.2
C24 C23 H23 107.2
C25 C23 H23 107.2
C23 C24 H24A 109.5
C23 C24 H24B 109.5
H24A C24 H24B 109.5
C23 C24 H24C 109.5
H24A C24 H24C 109.5
H24B C24 H24C 109.5
C23 C25 H25A 109.5
C23 C25 H25B 109.5
H25A C25 H25B 109.5
C23 C25 H25C 109.5
H25A C25 H25C 109.5
H25B C25 H25C 109.5
C22 C26 C27 114.3(6)
C22 C26 C28 111.4(6)
C27 C26 C28 109.5(7)
C22 C26 H26 107.1
C27 C26 H26 107.1
C28 C26 H26 107.1
C26 C27 H27A 109.5
C26 C27 H27B 109.5
H27A C27 H27B 109.5
C26 C27 H27C 109.5
H27A C27 H27C 109.5
H27B C27 H27C 109.5
C26 C28 H28A 109.5
C26 C28 H28B 109.5
H28A C28 H28B 109.5
C26 C28 H28C 109.5
H28A C28 H28C 109.5
H28B C28 H28C 109.5
Si1 C29 Yb1 133.0(2)
Si1 C29 H29A 104.0
Yb1 C29 H29A 104.0
Si1 C29 H29B 104.0
Yb1 C29 H29B 104.0
H29A C29 H29B 105.4
Si1 C30 H30A 109.5
Si1 C30 H30B 109.5
H30A C30 H30B 109.5
Si1 C30 H30C 109.5
H30A C30 H30C 109.5
H30B C30 H30C 109.5
Si1 C31 H31A 109.5
Si1 C31 H31B 109.5
H31A C31 H31B 109.5
Si1 C31 H31C 109.5
H31A C31 H31C 109.5
H31B C31 H31C 109.5
Si1 C32 H32A 109.5
Si1 C32 H32B 109.5
H32A C32 H32B 109.5
Si1 C32 H32C 109.5
H32A C32 H32C 109.5
H32B C32 H32C 109.5
Si2 C33 Yb1 136.4(3)
Si2 C33 H33A 103.1
Yb1 C33 H33A 103.1
Si2 C33 H33B 103.1
Yb1 C33 H33B 103.1
H33A C33 H33B 105.1
Si2 C34 H34A 109.5
Si2 C34 H34B 109.5
H34A C34 H34B 109.5
Si2 C34 H34C 109.5
H34A C34 H34C 109.5
H34B C34 H34C 109.5
Si2 C35 H35A 109.5
Si2 C35 H35B 109.5
H35A C35 H35B 109.5
Si2 C35 H35C 109.5
H35A C35 H35C 109.5
H35B C35 H35C 109.5
Si2 C36 H36A 109.5
Si2 C36 H36B 109.5
H36A C36 H36B 109.5
Si2 C36 H36C 109.5
H36A C36 H36C 109.5
H36B C36 H36C 109.5
O1 C37 C38 103.6(6)
O1 C37 H37A 111.0
C38 C37 H37A 111.0
O1 C37 H37B 111.0
C38 C37 H37B 111.0
H37A C37 H37B 109.0
C39 C38 C37 107.3(8)
C39 C38 H38A 110.2
C37 C38 H38A 110.2
C39 C38 H38B 110.2
C37 C38 H38B 110.2
H38A C38 H38B 108.5
C38 C39 C40 105.6(8)
C38 C39 H39A 110.6
C40 C39 H39A 110.6
C38 C39 H39B 110.6
C40 C39 H39B 110.6
H39A C39 H39B 108.7
O1 C40 C39 105.6(6)
O1 C40 H40A 110.6
C39 C40 H40A 110.6
O1 C40 H40B 110.6
C39 C40 H40B 110.6
H40A C40 H40B 108.8
O2 C41 C42 106.1(5)
O2 C41 H41A 110.5
C42 C41 H41A 110.5
O2 C41 H41B 110.5
C42 C41 H41B 110.5
H41A C41 H41B 108.7
C43 C42 C41 104.3(7)
C43 C42 H42A 110.9
C41 C42 H42A 110.9
C43 C42 H42B 110.9
C41 C42 H42B 110.9
H42A C42 H42B 108.9
C42 C43 C44 104.7(7)
C42 C43 H43A 110.8
C44 C43 H43A 110.8
C42 C43 H43B 110.8
C44 C43 H43B 110.8
H43A C43 H43B 108.9
O2 C44 C43 104.9(5)
O2 C44 H44A 110.8
C43 C44 H44A 110.8
O2 C44 H44B 110.8
C43 C44 H44B 110.8
H44A C44 H44B 108.9
C1 N1 C4 112.7(3)
C1 N1 C9 124.7(3)
C4 N1 C9 122.6(4)
C16 N2 C17 116.8(3)
C16 N2 Yb1 113.0(2)
C17 N2 Yb1 130.1(2)
C37 O1 C40 109.8(5)
C37 O1 Yb1 120.0(4)
C40 O1 Yb1 129.6(4)
C41 O2 C44 108.3(4)
C41 O2 Yb1 127.9(3)
C44 O2 Yb1 121.4(3)
C29 Si1 C31 110.4(3)
C29 Si1 C30 114.1(2)
C31 Si1 C30 104.5(3)
C29 Si1 C32 114.0(2)
C31 Si1 C32 107.7(3)
C30 Si1 C32 105.5(3)
C33 Si2 C34 114.0(4)
C33 Si2 C35 114.1(3)
C34 Si2 C35 104.1(4)
C33 Si2 C36 107.9(3)
C34 Si2 C36 107.5(5)
C35 Si2 C36 109.0(5)
O1 Yb1 O2 168.88(12)
O1 Yb1 C33 97.82(18)
O2 Yb1 C33 86.46(17)
O1 Yb1 C29 96.37(17)
O2 Yb1 C29 92.37(16)
C33 Yb1 C29 105.28(16)
O1 Yb1 C1 85.98(14)
O2 Yb1 C1 83.03(13)
C33 Yb1 C1 103.56(16)
C29 Yb1 C1 150.44(13)
O1 Yb1 N2 84.73(14)
O2 Yb1 N2 89.81(12)
C33 Yb1 N2 172.52(15)
C29 Yb1 N2 81.33(12)
C1 Yb1 N2 69.51(11)

loop_
_geom_bond_atom_site_label_1
_geom_bond_atom_site_label_2
_geom_bond_distance
C1 N1 1.359(6)
C1 C2 1.409(5)
C1 Yb1 2.522(4)
C2 C16 1.412(6)
C2 C3 1.446(5)
C3 C4 1.404(6)
C3 C8 1.409(5)
C4 C5 1.381(6)
C4 N1 1.400(5)
C5 C6 1.388(7)
C5 H5 0.9300
C6 C7 1.404(7)
C6 H6 0.9300
C7 C8 1.381(6)
C7 H7 0.9300
C8 H8 0.9300
C9 N1 1.465(5)
C9 C10 1.512(7)
C9 H9A 0.9700
C9 H9B 0.9700
C10 C15 1.372(7)
C10 C11 1.389(6)
C11 C12 1.384(9)
C11 H11 0.9300
C12 C13 1.378(9)
C12 H12 0.9300
C13 C14 1.365(8)
C13 H13 0.9300
C14 C15 1.384(8)
C14 H14 0.9300
C15 H15 0.9300
C16 N2 1.299(5)
C16 H16 0.9300
C17 C18 1.376(9)
C17 C22 1.411(8)
C17 N2 1.439(5)
C18 C19 1.413(7)
C18 C23 1.495(9)
C19 C20 1.379(10)
C19 H19 0.9300
C20 C21 1.326(10)
C20 H20 0.9300
C21 C22 1.407(8)
C21 H21 0.9300
C22 C26 1.501(10)
C23 C24 1.526(8)
C23 C25 1.544(8)
C23 H23 0.9800
C24 H24A 0.9600
C24 H24B 0.9600
C24 H24C 0.9600
C25 H25A 0.9600
C25 H25B 0.9600
C25 H25C 0.9600
C26 C27 1.541(11)
C26 C28 1.537(9)
C26 H26 0.9800
C27 H27A 0.9600
C27 H27B 0.9600
C27 H27C 0.9600
C28 H28A 0.9600
C28 H28B 0.9600
C28 H28C 0.9600
C29 Si1 1.841(4)
C29 Yb1 2.390(5)
C29 H29A 0.9700
C29 H29B 0.9700
C30 Si1 1.875(6)
C30 H30A 0.9600
C30 H30B 0.9600
C30 H30C 0.9600
C31 Si1 1.868(6)
C31 H31A 0.9600
C31 H31B 0.9600
C31 H31C 0.9600
C32 Si1 1.880(5)
C32 H32A 0.9600
C32 H32B 0.9600
C32 H32C 0.9600
C33 Si2 1.835(5)
C33 Yb1 2.368(4)
C33 H33A 0.9700
C33 H33B 0.9700
C34 Si2 1.860(8)
C34 H34A 0.9600
C34 H34B 0.9600
C34 H34C 0.9600
C35 Si2 1.884(8)
C35 H35A 0.9600
C35 H35B 0.9600
C35 H35C 0.9600
C36 Si2 1.900(9)
C36 H36A 0.9600
C36 H36B 0.9600
C36 H36C 0.9600
C37 O1 1.441(8)
C37 C38 1.485(11)
C37 H37A 0.9700
C37 H37B 0.9700
C38 C39 1.421(12)
C38 H38A 0.9700
C38 H38B 0.9700
C39 C40 1.476(11)
C39 H39A 0.9700
C39 H39B 0.9700
C40 O1 1.455(7)
C40 H40A 0.9700
C40 H40B 0.9700
C41 O2 1.447(7)
C41 C42 1.490(9)
C41 H41A 0.9700
C41 H41B 0.9700
C42 C43 1.453(11)
C42 H42A 0.9700
C42 H42B 0.9700
C43 C44 1.483(10)
C43 H43A 0.9700
C43 H43B 0.9700
C44 O2 1.459(6)
C44 H44A 0.9700
C44 H44B 0.9700
N2 Yb1 2.570(3)
O1 Yb1 2.311(4)
O2 Yb1 2.341(3)

loop_
_geom_torsion_atom_site_label_1
_geom_torsion_atom_site_label_2
_geom_torsion_atom_site_label_3
_geom_torsion_atom_site_label_4
_geom_torsion
N1 C1 C2 C16 178.4(5)
Yb1 C1 C2 C16 -0.7(6)
N1 C1 C2 C3 -0.3(5)
Yb1 C1 C2 C3 -179.4(3)
C1 C2 C3 C4 0.6(5)
C16 C2 C3 C4 -178.0(5)
C1 C2 C3 C8 179.8(6)
C16 C2 C3 C8 1.2(9)
C8 C3 C4 C5 0.5(8)
C2 C3 C4 C5 179.9(5)
C8 C3 C4 N1 180.0(4)
C2 C3 C4 N1 -0.6(5)
N1 C4 C5 C6 -179.2(5)
C3 C4 C5 C6 0.2(8)
C4 C5 C6 C7 -0.3(9)
C5 C6 C7 C8 -0.2(9)
C6 C7 C8 C3 0.9(8)
C4 C3 C8 C7 -1.0(8)
C2 C3 C8 C7 179.8(5)
N1 C9 C10 C15 17.1(7)
N1 C9 C10 C11 -165.1(5)
C15 C10 C11 C12 0.9(9)
C9 C10 C11 C12 -177.0(6)
C10 C11 C12 C13 0.7(11)
C11 C12 C13 C14 -1.3(11)
C12 C13 C14 C15 0.2(10)
C11 C10 C15 C14 -2.0(8)
C9 C10 C15 C14 175.8(5)
C13 C14 C15 C10 1.5(9)
C1 C2 C16 N2 1.3(8)
C3 C2 C16 N2 179.7(5)
C22 C17 C18 C19 2.7(7)
N2 C17 C18 C19 -178.4(4)
C22 C17 C18 C23 -178.3(4)
N2 C17 C18 C23 0.6(6)
C17 C18 C19 C20 -1.4(7)
C23 C18 C19 C20 179.7(5)
C18 C19 C20 C21 -0.4(9)
C19 C20 C21 C22 0.8(9)
C20 C21 C22 C17 0.5(8)
C20 C21 C22 C26 179.2(5)
C18 C17 C22 C21 -2.3(7)
N2 C17 C22 C21 178.8(4)
C18 C17 C22 C26 179.0(5)
N2 C17 C22 C26 0.1(7)
C17 C18 C23 C24 138.7(5)
C19 C18 C23 C24 -42.3(6)
C17 C18 C23 C25 -96.5(6)
C19 C18 C23 C25 82.4(6)
C21 C22 C26 C27 41.2(8)
C17 C22 C26 C27 -140.2(6)
C21 C22 C26 C28 -83.7(7)
C17 C22 C26 C28 95.0(6)
O1 C37 C38 C39 26.4(11)
C37 C38 C39 C40 -28.9(13)
C38 C39 C40 O1 19.9(12)
O2 C41 C42 C43 25.0(9)
C41 C42 C43 C44 -34.4(10)
C42 C43 C44 O2 31.0(9)
C2 C1 N1 C4 -0.1(6)
Yb1 C1 N1 C4 178.5(4)
C2 C1 N1 C9 -178.2(4)
Yb1 C1 N1 C9 0.4(9)
C5 C4 N1 C1 179.9(5)
C3 C4 N1 C1 0.5(6)
C5 C4 N1 C9 -1.9(8)
C3 C4 N1 C9 178.6(4)
C10 C9 N1 C1 -108.7(5)
C10 C9 N1 C4 73.5(6)
C2 C16 N2 C17 -178.2(5)
C2 C16 N2 Yb1 -1.0(6)
C18 C17 N2 C16 90.3(5)
C22 C17 N2 C16 -90.8(6)
C18 C17 N2 Yb1 -86.3(5)
C22 C17 N2 Yb1 92.6(5)
C38 C37 O1 C40 -13.6(9)
C38 C37 O1 Yb1 157.8(6)
C39 C40 O1 C37 -3.3(9)
C39 C40 O1 Yb1 -173.7(6)
C42 C41 O2 C44 -5.7(8)
C42 C41 O2 Yb1 156.6(5)
C43 C44 O2 C41 -15.3(8)
C43 C44 O2 Yb1 -179.0(5)
Yb1 C29 Si1 C31 81.0(4)
Yb1 C29 Si1 C30 -161.7(4)
Yb1 C29 Si1 C32 -40.3(5)
Yb1 C33 Si2 C34 176.7(5)
Yb1 C33 Si2 C35 57.3(6)
Yb1 C33 Si2 C36 -64.0(5)
C37 O1 Yb1 O2 174.9(6)
C40 O1 Yb1 O2 -15.6(10)
C37 O1 Yb1 C33 -73.1(5)
C40 O1 Yb1 C33 96.4(5)
C37 O1 Yb1 C29 33.3(5)
C40 O1 Yb1 C29 -157.2(5)
C37 O1 Yb1 C1 -176.2(5)
C40 O1 Yb1 C1 -6.8(5)
C37 O1 Yb1 N2 114.0(5)
C40 O1 Yb1 N2 -76.5(5)
C41 O2 Yb1 O1 27.1(9)
C44 O2 Yb1 O1 -172.7(7)
C41 O2 Yb1 C33 -86.0(5)
C44 O2 Yb1 C33 74.3(4)
C41 O2 Yb1 C29 168.8(5)
C44 O2 Yb1 C29 -30.9(4)
C41 O2 Yb1 C1 18.1(5)
C44 O2 Yb1 C1 178.4(4)
C41 O2 Yb1 N2 87.5(5)
C44 O2 Yb1 N2 -112.2(4)
Si2 C33 Yb1 O1 9.3(4)
Si2 C33 Yb1 O2 179.0(4)
Si2 C33 Yb1 C29 -89.5(4)
Si2 C33 Yb1 C1 97.0(4)
Si2 C33 Yb1 N2 118.8(12)
Si1 C29 Yb1 O1 -93.2(4)
Si1 C29 Yb1 O2 93.7(4)
Si1 C29 Yb1 C33 6.7(4)
Si1 C29 Yb1 C1 173.7(3)
Si1 C29 Yb1 N2 -176.9(4)
N1 C1 Yb1 O1 95.7(6)
C2 C1 Yb1 O1 -85.7(3)
N1 C1 Yb1 O2 -86.0(6)
C2 C1 Yb1 O2 92.5(3)
N1 C1 Yb1 C33 -1.3(6)
C2 C1 Yb1 C33 177.2(3)
N1 C1 Yb1 C29 -168.4(5)
C2 C1 Yb1 C29 10.1(6)
N1 C1 Yb1 N2 -178.4(6)
C2 C1 Yb1 N2 0.1(3)
C16 N2 Yb1 O1 88.1(4)
C17 N2 Yb1 O1 -95.2(5)
C16 N2 Yb1 O2 -82.2(4)
C17 N2 Yb1 O2 94.5(5)
C16 N2 Yb1 C33 -22.2(14)
C17 N2 Yb1 C33 154.5(12)
C16 N2 Yb1 C29 -174.6(4)
C17 N2 Yb1 C29 2.1(5)
C16 N2 Yb1 C1 0.4(3)
C17 N2 Yb1 C1 177.1(5)
